data_2222465
loop_
_publ_author_name
'Fischer, Conrad'
'Lin, Guisheng'
'Seichter, Wilhelm'
'Weber, Edwin'

_publ_section_title 2-(4-Bromobenzyl)-5,11,17,23-tetra-<i>tert</i>-butyl-25,26,27,28-tetramethoxycalix[4]arene
_journal_coeditor_code SU2121
_journal_issue 7
_journal_name_full 'Acta Crystallographica Section E'
_journal_page_first o1704
_journal_paper_doi 10.1107/S1600536809023137
_journal_volume 65
_journal_year 2009
_chemical_formula_iupac 'C55 H69 Br O4'
_chemical_formula_moiety 'C55 H69 Br O4'
_chemical_formula_sum 'C55 H69 Br O4'
_chemical_formula_weight 874.01
_chemical_name_systematic
;
2-(4-Bromobenzyl)-5,11,17,23-tetra-<i>tert</i>-butyl-25,26,27,28-
tetramethoxycalix[4]arene
;
_space_group_IT_number 2
_symmetry_cell_setting triclinic
_symmetry_space_group_name_Hall '-P 1'
_symmetry_space_group_name_H-M 'P -1'
_atom_sites_solution_hydrogens geom
_atom_sites_solution_primary direct
_atom_sites_solution_secondary difmap
_audit_creation_method SHELXL-97
_cell_angle_alpha 86.473(2)
_cell_angle_beta 80.442(3)
_cell_angle_gamma 67.171(2)
_cell_formula_units_Z 2
_cell_length_a 10.8146(5)
_cell_length_b 13.8980(5)
_cell_length_c 18.0582(8)
_cell_measurement_reflns_used 9869
_cell_measurement_temperature 153(2)
_cell_measurement_theta_max 26.82
_cell_measurement_theta_min 2.29
_cell_volume 2466.82(19)
_computing_cell_refinement 'SAINT (Bruker, 2004)'
_computing_data_collection 'APEX2 (Bruker, 2004)'
_computing_data_reduction 'SAINT (Bruker, 2004)'
_computing_molecular_graphics 'ORTEP-3 (Farrugia, 1997)'
_computing_publication_material 'SHELXTL (Sheldrick, 2008)'
_computing_structure_refinement 'SHELXL97 (Sheldrick, 2008)'
_computing_structure_solution 'SHELXS97 (Sheldrick, 2008)'
_diffrn_ambient_temperature 153(2)
_diffrn_measured_fraction_theta_full 0.996
_diffrn_measured_fraction_theta_max 0.996
_diffrn_measurement_device_type 'Bruker APEXII CCD area-detector'
_diffrn_measurement_method '\f and \w'
_diffrn_radiation_monochromator graphite
_diffrn_radiation_source 'fine-focus sealed tube'
_diffrn_radiation_type MoK\a
_diffrn_radiation_wavelength 0.71073
_diffrn_reflns_av_R_equivalents 0.0364
_diffrn_reflns_av_sigmaI/netI 0.0425
_diffrn_reflns_limit_h_max 13
_diffrn_reflns_limit_h_min -13
_diffrn_reflns_limit_k_max 17
_diffrn_reflns_limit_k_min -17
_diffrn_reflns_limit_l_max 23
_diffrn_reflns_limit_l_min -23
_diffrn_reflns_number 42636
_diffrn_reflns_theta_full 27.30
_diffrn_reflns_theta_max 27.30
_diffrn_reflns_theta_min 1.14
_diffrn_standards_decay_% <1%
_exptl_absorpt_coefficient_mu 0.876
_exptl_absorpt_correction_T_max 0.9175
_exptl_absorpt_correction_T_min 0.7319
_exptl_absorpt_correction_type multi-scan
_exptl_absorpt_process_details '(SADABS; Sheldrick, 2004)'
_exptl_crystal_colour colourless
_exptl_crystal_density_diffrn 1.177
_exptl_crystal_density_method 'not measured'
_exptl_crystal_description irregular
_exptl_crystal_F_000 932
_exptl_crystal_size_max 0.38
_exptl_crystal_size_mid 0.18
_exptl_crystal_size_min 0.10
_refine_diff_density_max 0.380
_refine_diff_density_min -0.381
_refine_ls_extinction_method none
_refine_ls_goodness_of_fit_ref 1.049
_refine_ls_hydrogen_treatment constr
_refine_ls_matrix_type full
_refine_ls_number_parameters 557
_refine_ls_number_reflns 11033
_refine_ls_number_restraints 0
_refine_ls_restrained_S_all 1.049
_refine_ls_R_factor_all 0.0776
_refine_ls_R_factor_gt 0.0444
_refine_ls_shift/su_max 0.000
_refine_ls_shift/su_mean 0.000
_refine_ls_structure_factor_coef Fsqd
_refine_ls_weighting_details 'calc w=1/[\s^2^(Fo^2^)+(0.0738P)^2^+0.3917P] where P=(Fo^2^+2Fc^2^)/3'
_refine_ls_weighting_scheme calc
_refine_ls_wR_factor_gt 0.1188
_refine_ls_wR_factor_ref 0.1384
_reflns_number_gt 7504
_reflns_number_total 11033
_reflns_threshold_expression I>2\s(I)
_cod_data_source_file su2121.cif
_cod_data_source_block I
_cod_original_cell_volume 2466.82(18)
_cod_database_code 2222465
_cod_database_fobs_code 2222465

loop_
_symmetry_equiv_pos_as_xyz
'x, y, z'
'-x, -y, -z'

loop_
_atom_site_type_symbol
_atom_site_label
_atom_site_fract_x
_atom_site_fract_y
_atom_site_fract_z
_atom_site_U_iso_or_equiv
_atom_site_adp_type
_atom_site_calc_flag
_atom_site_refinement_flags
_atom_site_occupancy
_atom_site_disorder_assembly
_atom_site_disorder_group
Br Br1 0.44092(3) 1.28131(2) 0.12208(2) 0.06814(13) Uani d . 1 . .
O O1 -0.35278(14) 0.89758(10) 0.28331(8) 0.0297(3) Uani d . 1 . .
O O2 -0.08538(13) 0.90990(10) 0.18368(8) 0.0264(3) Uani d . 1 . .
O O3 0.05169(13) 1.04520(10) 0.24052(8) 0.0264(3) Uani d . 1 . .
O O4 -0.01630(14) 0.80642(10) 0.42058(8) 0.0297(3) Uani d . 1 . .
C C1 -0.2624(2) 0.79587(15) 0.29288(12) 0.0264(4) Uani d . 1 . .
C C2 -0.2379(2) 0.75995(15) 0.36517(11) 0.0276(5) Uani d . 1 . .
C C3 -0.1549(2) 0.65632(16) 0.37352(12) 0.0304(5) Uani d . 1 . .
H H3 -0.1417 0.6304 0.4227 0.036 Uiso calc R 1 . .
C C4 -0.0900(2) 0.58839(15) 0.31284(12) 0.0280(5) Uani d . 1 . .
C C5 -0.1081(2) 0.62960(15) 0.24190(12) 0.0268(4) Uani d . 1 . .
H H5 -0.0607 0.5862 0.1994 0.032 Uiso calc R 1 . .
C C6 -0.19397(19) 0.73297(15) 0.23057(11) 0.0247(4) Uani d . 1 . .
C C7 -0.2086(2) 0.77391(16) 0.15174(11) 0.0264(4) Uani d . 1 . .
H H7A -0.2766 0.8465 0.1541 0.032 Uiso calc R 1 . .
H H7B -0.2424 0.7311 0.1252 0.032 Uiso calc R 1 . .
C C8 -0.02051(19) 0.84202(14) 0.12375(11) 0.0228(4) Uani d . 1 . .
C C9 -0.07563(19) 0.77183(14) 0.10771(11) 0.0230(4) Uani d . 1 . .
C C10 -0.0041(2) 0.69790(15) 0.05109(11) 0.0246(4) Uani d . 1 . .
H H10 -0.0402 0.6489 0.0403 0.030 Uiso calc R 1 . .
C C11 0.1185(2) 0.69391(15) 0.01003(11) 0.0245(4) Uani d . 1 . .
C C12 0.1693(2) 0.76668(15) 0.02775(11) 0.0254(4) Uani d . 1 . .
H H12 0.2526 0.7654 0.0000 0.031 Uiso calc R 1 . .
C C13 0.10306(19) 0.84048(14) 0.08416(11) 0.0227(4) Uani d . 1 . .
C C14 0.16478(19) 0.91329(15) 0.10853(11) 0.0225(4) Uani d . 1 . .
H H14 0.0923 0.9851 0.1136 0.027 Uiso calc R 1 . .
C C15 0.14395(18) 0.94370(14) 0.24908(11) 0.0213(4) Uani d . 1 . .
C C16 0.20432(18) 0.87936(14) 0.18595(11) 0.0215(4) Uani d . 1 . .
C C17 0.29298(19) 0.77773(14) 0.19654(11) 0.0228(4) Uani d . 1 . .
H H17 0.3360 0.7338 0.1538 0.027 Uiso calc R 1 . .
C C18 0.32171(19) 0.73727(14) 0.26690(11) 0.0232(4) Uani d . 1 . .
C C19 0.25546(19) 0.80312(15) 0.32831(11) 0.0245(4) Uani d . 1 . .
H H19 0.2721 0.7772 0.3771 0.029 Uiso calc R 1 . .
C C20 0.16574(19) 0.90559(14) 0.32087(11) 0.0222(4) Uani d . 1 . .
C C21 0.0853(2) 0.96957(15) 0.39057(12) 0.0259(4) Uani d . 1 . .
H H21A 0.1227 0.9324 0.4354 0.031 Uiso calc R 1 . .
H H21B 0.0957 1.0374 0.3875 0.031 Uiso calc R 1 . .
C C22 -0.1102(2) 0.90741(14) 0.41575(11) 0.0251(4) Uani d . 1 . .
C C23 -0.0644(2) 0.98905(15) 0.39987(11) 0.0244(4) Uani d . 1 . .
C C24 -0.1606(2) 1.08834(15) 0.39035(11) 0.0260(4) Uani d . 1 . .
H H24 -0.1308 1.1444 0.3798 0.031 Uiso calc R 1 . .
C C25 -0.2984(2) 1.10931(15) 0.39563(11) 0.0275(4) Uani d . 1 . .
C C26 -0.3390(2) 1.02602(16) 0.41233(12) 0.0293(5) Uani d . 1 . .
H H26 -0.4329 1.0385 0.4177 0.035 Uiso calc R 1 . .
C C27 -0.2466(2) 0.92485(15) 0.42140(11) 0.0274(4) Uani d . 1 . .
C C28 -0.2937(2) 0.83421(16) 0.43159(12) 0.0309(5) Uani d . 1 . .
H H28A -0.2643 0.7953 0.4775 0.037 Uiso calc R 1 . .
H H28B -0.3942 0.8621 0.4387 0.037 Uiso calc R 1 . .
C C29 -0.0067(2) 0.47202(16) 0.32560(13) 0.0344(5) Uani d . 1 . .
C C30 0.0861(3) 0.4585(2) 0.38402(16) 0.0489(6) Uani d . 1 . .
H H30A 0.0308 0.4868 0.4323 0.073 Uiso calc R 1 . .
H H30B 0.1462 0.4960 0.3676 0.073 Uiso calc R 1 . .
H H30C 0.1408 0.3842 0.3896 0.073 Uiso calc R 1 . .
C C31 0.0824(3) 0.41699(19) 0.25375(16) 0.0542(7) Uani d . 1 . .
H H31A 0.1425 0.4529 0.2332 0.081 Uiso calc R 1 . .
H H31B 0.0247 0.4183 0.2169 0.081 Uiso calc R 1 . .
H H31C 0.1370 0.3444 0.2651 0.081 Uiso calc R 1 . .
C C32 -0.1068(3) 0.4197(2) 0.35385(19) 0.0562(8) Uani d . 1 . .
H H32A -0.0564 0.3460 0.3644 0.084 Uiso calc R 1 . .
H H32B -0.1631 0.4250 0.3153 0.084 Uiso calc R 1 . .
H H32C -0.1649 0.4547 0.3999 0.084 Uiso calc R 1 . .
C C33 -0.4914(2) 0.90741(19) 0.29668(15) 0.0407(6) Uani d . 1 . .
H H33A -0.5068 0.8683 0.2582 0.061 Uiso calc R 1 . .
H H33B -0.5512 0.9812 0.2946 0.061 Uiso calc R 1 . .
H H33C -0.5111 0.8794 0.3464 0.061 Uiso calc R 1 . .
C C34 0.1990(2) 0.61421(16) -0.05279(12) 0.0312(5) Uani d . 1 . .
C C35 0.3405(2) 0.55112(19) -0.03496(16) 0.0491(7) Uani d . 1 . .
H H35A 0.3340 0.5130 0.0121 0.074 Uiso calc R 1 . .
H H35B 0.3864 0.5982 -0.0296 0.074 Uiso calc R 1 . .
H H35C 0.3924 0.5014 -0.0758 0.074 Uiso calc R 1 . .
C C36 0.2088(3) 0.6734(2) -0.12702(14) 0.0509(7) Uani d . 1 . .
H H36A 0.2608 0.6233 -0.1676 0.076 Uiso calc R 1 . .
H H36B 0.2544 0.7208 -0.1222 0.076 Uiso calc R 1 . .
H H36C 0.1173 0.7137 -0.1385 0.076 Uiso calc R 1 . .
C C37 0.1311(3) 0.5392(2) -0.06337(16) 0.0519(7) Uani d . 1 . .
H H37A 0.1266 0.4986 -0.0174 0.078 Uiso calc R 1 . .
H H37B 0.1841 0.4917 -0.1053 0.078 Uiso calc R 1 . .
H H37C 0.0391 0.5790 -0.0743 0.078 Uiso calc R 1 . .
C C38 -0.1770(2) 1.01055(17) 0.16531(14) 0.0377(5) Uani d . 1 . .
H H38A -0.1257 1.0494 0.1374 0.057 Uiso calc R 1 . .
H H38B -0.2293 1.0484 0.2116 0.057 Uiso calc R 1 . .
H H38C -0.2391 1.0031 0.1344 0.057 Uiso calc R 1 . .
C C39 0.4172(2) 0.62293(15) 0.27498(13) 0.0313(5) Uani d . 1 . .
C C40 0.5597(2) 0.60929(19) 0.23774(18) 0.0529(7) Uani d . 1 . .
H H40A 0.5926 0.6520 0.2641 0.079 Uiso calc R 1 . .
H H40B 0.5582 0.6313 0.1852 0.079 Uiso calc R 1 . .
H H40C 0.6203 0.5357 0.2399 0.079 Uiso calc R 1 . .
C C41 0.3683(3) 0.55236(18) 0.23535(17) 0.0502(7) Uani d . 1 . .
H H41A 0.4254 0.4790 0.2428 0.075 Uiso calc R 1 . .
H H41B 0.3746 0.5680 0.1815 0.075 Uiso calc R 1 . .
H H41C 0.2738 0.5651 0.2565 0.075 Uiso calc R 1 . .
C C42 0.4209(4) 0.5901(2) 0.35672(16) 0.0703(10) Uani d . 1 . .
H H42A 0.4803 0.5163 0.3593 0.105 Uiso calc R 1 . .
H H42B 0.3290 0.6003 0.3816 0.105 Uiso calc R 1 . .
H H42C 0.4558 0.6325 0.3819 0.105 Uiso calc R 1 . .
C C43 0.1068(2) 1.12353(16) 0.24197(14) 0.0362(5) Uani d . 1 . .
H H43A 0.1495 1.1147 0.2870 0.054 Uiso calc R 1 . .
H H43B 0.0337 1.1929 0.2427 0.054 Uiso calc R 1 . .
H H43C 0.1747 1.1166 0.1972 0.054 Uiso calc R 1 . .
C C44 -0.3990(2) 1.22046(16) 0.38243(13) 0.0353(5) Uani d . 1 . .
C C45 -0.5324(3) 1.2205(2) 0.36486(18) 0.0580(8) Uani d . 1 . .
H H45A -0.5755 1.1916 0.4076 0.087 Uiso calc R 1 . .
H H45B -0.5142 1.1778 0.3201 0.087 Uiso calc R 1 . .
H H45C -0.5932 1.2922 0.3557 0.087 Uiso calc R 1 . .
C C46 -0.4281(3) 1.2847(2) 0.45302(17) 0.0673(9) Uani d . 1 . .
H H46A -0.3454 1.2934 0.4606 0.101 Uiso calc R 1 . .
H H46B -0.4580 1.2488 0.4964 0.101 Uiso calc R 1 . .
H H46C -0.4996 1.3534 0.4476 0.101 Uiso calc R 1 . .
C C47 -0.3389(3) 1.26953(18) 0.31540(15) 0.0459(6) Uani d . 1 . .
H H47A -0.4057 1.3387 0.3055 0.069 Uiso calc R 1 . .
H H47B -0.3152 1.2250 0.2711 0.069 Uiso calc R 1 . .
H H47C -0.2571 1.2764 0.3266 0.069 Uiso calc R 1 . .
C C48 0.0093(3) 0.77208(19) 0.49379(14) 0.0442(6) Uani d . 1 . .
H H48A 0.0553 0.8115 0.5130 0.066 Uiso calc R 1 . .
H H48B 0.0673 0.6976 0.4924 0.066 Uiso calc R 1 . .
H H48C -0.0768 0.7833 0.5267 0.066 Uiso calc R 1 . .
C C49 0.2842(2) 0.91834(16) 0.05032(12) 0.0291(5) Uani d . 1 . .
H H49A 0.3630 0.8512 0.0503 0.035 Uiso calc R 1 . .
H H49B 0.2576 0.9282 -0.0003 0.035 Uiso calc R 1 . .
C C50 0.3253(2) 1.00565(16) 0.06652(11) 0.0276(5) Uani d . 1 . .
C C51 0.4286(2) 0.98924(17) 0.10800(13) 0.0342(5) Uani d . 1 . .
H H51 0.4772 0.9209 0.1250 0.041 Uiso calc R 1 . .
C C52 0.4620(2) 1.07134(19) 0.12506(15) 0.0413(6) Uani d . 1 . .
H H52 0.5321 1.0595 0.1542 0.050 Uiso calc R 1 . .
C C53 0.3932(2) 1.16945(18) 0.09962(14) 0.0402(6) Uani d . 1 . .
C C54 0.2911(3) 1.18814(19) 0.05744(14) 0.0433(6) Uani d . 1 . .
H H54 0.2444 1.2563 0.0396 0.052 Uiso calc R 1 . .
C C55 0.2578(2) 1.10574(17) 0.04158(13) 0.0378(5) Uani d . 1 . .
H H55 0.1870 1.1182 0.0129 0.045 Uiso calc R 1 . .

loop_
_atom_site_aniso_label
_atom_site_aniso_U_11
_atom_site_aniso_U_22
_atom_site_aniso_U_33
_atom_site_aniso_U_12
_atom_site_aniso_U_13
_atom_site_aniso_U_23
Br1 0.0753(2) 0.0640(2) 0.0850(3) -0.05400(18) 0.00914(17) -0.01911(16)
O1 0.0271(7) 0.0273(7) 0.0338(9) -0.0110(6) -0.0017(6) 0.0014(6)
O2 0.0267(7) 0.0285(7) 0.0233(8) -0.0100(6) -0.0012(6) -0.0051(6)
O3 0.0271(7) 0.0186(6) 0.0307(8) -0.0054(6) -0.0048(6) -0.0005(6)
O4 0.0366(8) 0.0207(7) 0.0272(8) -0.0059(6) -0.0051(6) 0.0002(6)
C1 0.0270(10) 0.0264(10) 0.0293(12) -0.0160(8) -0.0001(9) 0.0019(8)
C2 0.0333(11) 0.0291(10) 0.0241(11) -0.0184(9) 0.0010(9) 0.0014(8)
C3 0.0404(12) 0.0311(11) 0.0245(11) -0.0205(9) -0.0029(9) 0.0048(9)
C4 0.0321(11) 0.0264(10) 0.0306(12) -0.0173(9) -0.0046(9) 0.0031(9)
C5 0.0284(10) 0.0277(10) 0.0271(11) -0.0150(9) 0.0002(9) -0.0044(8)
C6 0.0249(10) 0.0293(10) 0.0252(11) -0.0168(8) -0.0029(8) 0.0014(8)
C7 0.0266(10) 0.0325(11) 0.0235(11) -0.0149(9) -0.0040(8) -0.0004(8)
C8 0.0256(10) 0.0234(9) 0.0183(10) -0.0081(8) -0.0041(8) 0.0004(8)
C9 0.0256(10) 0.0256(10) 0.0193(10) -0.0109(8) -0.0057(8) 0.0027(8)
C10 0.0288(10) 0.0246(10) 0.0245(11) -0.0130(8) -0.0093(8) 0.0029(8)
C11 0.0280(10) 0.0260(10) 0.0203(11) -0.0111(8) -0.0040(8) 0.0001(8)
C12 0.0270(10) 0.0283(10) 0.0220(11) -0.0127(8) -0.0017(8) 0.0012(8)
C13 0.0268(10) 0.0231(9) 0.0197(10) -0.0109(8) -0.0056(8) 0.0024(8)
C14 0.0247(10) 0.0231(9) 0.0212(10) -0.0114(8) -0.0016(8) -0.0005(8)
C15 0.0203(9) 0.0180(9) 0.0253(11) -0.0072(7) -0.0028(8) -0.0012(8)
C16 0.0215(9) 0.0236(9) 0.0228(10) -0.0129(8) -0.0023(8) -0.0003(8)
C17 0.0225(10) 0.0217(9) 0.0236(11) -0.0090(8) 0.0012(8) -0.0056(8)
C18 0.0209(9) 0.0198(9) 0.0272(11) -0.0061(8) -0.0017(8) -0.0027(8)
C19 0.0250(10) 0.0272(10) 0.0221(11) -0.0104(8) -0.0048(8) 0.0012(8)
C20 0.0213(9) 0.0236(9) 0.0223(11) -0.0090(8) -0.0029(8) -0.0029(8)
C21 0.0274(10) 0.0245(10) 0.0240(11) -0.0080(8) -0.0018(8) -0.0060(8)
C22 0.0322(11) 0.0214(9) 0.0180(10) -0.0069(8) -0.0015(8) -0.0030(8)
C23 0.0293(10) 0.0245(10) 0.0167(10) -0.0076(8) -0.0007(8) -0.0052(8)
C24 0.0318(11) 0.0226(9) 0.0224(11) -0.0103(8) 0.0002(8) -0.0040(8)
C25 0.0298(11) 0.0257(10) 0.0214(11) -0.0060(8) 0.0007(8) -0.0026(8)
C26 0.0270(11) 0.0326(11) 0.0256(11) -0.0102(9) 0.0014(9) -0.0025(9)
C27 0.0364(12) 0.0278(10) 0.0170(10) -0.0131(9) 0.0018(9) -0.0027(8)
C28 0.0371(12) 0.0321(11) 0.0245(11) -0.0170(9) 0.0017(9) 0.0008(9)
C29 0.0405(13) 0.0294(11) 0.0356(13) -0.0151(10) -0.0099(10) 0.0039(9)
C30 0.0485(15) 0.0430(14) 0.0504(17) -0.0086(12) -0.0166(13) -0.0004(12)
C31 0.0715(19) 0.0286(12) 0.0501(17) -0.0062(12) -0.0067(14) -0.0049(11)
C32 0.0552(16) 0.0337(13) 0.087(2) -0.0239(12) -0.0229(15) 0.0244(13)
C33 0.0286(12) 0.0451(13) 0.0479(15) -0.0141(10) -0.0051(10) 0.0003(11)
C34 0.0351(12) 0.0317(11) 0.0279(12) -0.0154(9) 0.0014(9) -0.0078(9)
C35 0.0431(14) 0.0411(14) 0.0577(18) -0.0116(11) 0.0003(12) -0.0144(12)
C36 0.0715(18) 0.0508(15) 0.0298(14) -0.0254(14) 0.0018(12) -0.0079(11)
C37 0.0532(15) 0.0538(15) 0.0548(17) -0.0316(13) 0.0131(13) -0.0281(13)
C38 0.0274(11) 0.0320(11) 0.0481(15) -0.0044(9) -0.0068(10) -0.0037(10)
C39 0.0329(11) 0.0200(10) 0.0355(13) -0.0030(8) -0.0076(10) -0.0026(9)
C40 0.0312(13) 0.0311(12) 0.087(2) -0.0005(10) -0.0090(13) -0.0125(13)
C41 0.0548(16) 0.0252(11) 0.075(2) -0.0179(11) -0.0151(14) -0.0001(12)
C42 0.104(3) 0.0325(14) 0.0407(17) 0.0122(15) -0.0166(16) 0.0034(12)
C43 0.0463(13) 0.0218(10) 0.0414(14) -0.0157(10) -0.0023(11) -0.0007(9)
C44 0.0337(12) 0.0271(11) 0.0344(13) -0.0034(9) 0.0024(10) 0.0011(9)
C45 0.0345(14) 0.0491(16) 0.078(2) -0.0055(12) -0.0102(14) 0.0203(15)
C46 0.088(2) 0.0317(14) 0.0524(18) 0.0097(14) -0.0074(16) -0.0098(12)
C47 0.0400(13) 0.0309(12) 0.0528(17) -0.0030(10) 0.0003(12) 0.0124(11)
C48 0.0548(15) 0.0359(13) 0.0355(14) -0.0082(11) -0.0147(12) 0.0057(10)
C49 0.0341(11) 0.0340(11) 0.0233(11) -0.0191(9) -0.0009(9) 0.0007(9)
C50 0.0277(10) 0.0336(11) 0.0239(11) -0.0172(9) 0.0025(9) 0.0019(9)
C51 0.0259(11) 0.0360(12) 0.0404(14) -0.0121(9) -0.0037(10) -0.0003(10)
C52 0.0277(11) 0.0506(14) 0.0513(16) -0.0204(11) -0.0052(11) -0.0084(12)
C53 0.0435(13) 0.0416(13) 0.0444(15) -0.0301(11) 0.0065(11) -0.0060(11)
C54 0.0565(15) 0.0364(13) 0.0428(15) -0.0247(12) -0.0108(12) 0.0117(11)
C55 0.0469(14) 0.0382(12) 0.0348(13) -0.0216(11) -0.0157(11) 0.0129(10)

loop_
_atom_type_symbol
_atom_type_description
_atom_type_scat_dispersion_real
_atom_type_scat_dispersion_imag
_atom_type_scat_source
C C 0.0033 0.0016 'International Tables Vol C Tables 4.2.6.8 and 6.1.1.4'
H H 0.0000 0.0000 'International Tables Vol C Tables 4.2.6.8 and 6.1.1.4'
O O 0.0106 0.0060 'International Tables Vol C Tables 4.2.6.8 and 6.1.1.4'
Br Br -0.2901 2.4595 'International Tables Vol C Tables 4.2.6.8 and 6.1.1.4'

loop_
_geom_angle_atom_site_label_1
_geom_angle_atom_site_label_2
_geom_angle_atom_site_label_3
_geom_angle_site_symmetry_1
_geom_angle_site_symmetry_3
_geom_angle
_geom_angle_publ_flag
C1 O1 C33 . . 112.62(16) ?
C8 O2 C38 . . 115.48(16) ?
C15 O3 C43 . . 114.08(15) ?
C22 O4 C48 . . 115.39(16) ?
C6 C1 O1 . . 119.65(18) ?
C6 C1 C2 . . 120.87(18) ?
O1 C1 C2 . . 119.43(18) ?
C3 C2 C1 . . 118.12(19) ?
C3 C2 C28 . . 121.10(19) ?
C1 C2 C28 . . 120.68(18) ?
C2 C3 C4 . . 122.8(2) ?
C2 C3 H3 . . 118.6 ?
C4 C3 H3 . . 118.6 ?
C5 C4 C3 . . 116.99(19) ?
C5 C4 C29 . . 122.29(19) ?
C3 C4 C29 . . 120.67(19) ?
C4 C5 C6 . . 122.32(19) ?
C4 C5 H5 . . 118.8 ?
C6 C5 H5 . . 118.8 ?
C1 C6 C5 . . 118.49(19) ?
C1 C6 C7 . . 121.59(18) ?
C5 C6 C7 . . 119.91(18) ?
C6 C7 C9 . . 112.19(16) ?
C6 C7 H7A . . 109.2 ?
C9 C7 H7A . . 109.2 ?
C6 C7 H7B . . 109.2 ?
C9 C7 H7B . . 109.2 ?
H7A C7 H7B . . 107.9 ?
O2 C8 C9 . . 118.68(17) ?
O2 C8 C13 . . 119.59(17) ?
C9 C8 C13 . . 121.58(17) ?
C8 C9 C10 . . 118.47(17) ?
C8 C9 C7 . . 120.82(17) ?
C10 C9 C7 . . 120.70(17) ?
C11 C10 C9 . . 121.91(18) ?
C11 C10 H10 . . 119.0 ?
C9 C10 H10 . . 119.0 ?
C10 C11 C12 . . 117.54(18) ?
C10 C11 C34 . . 123.18(18) ?
C12 C11 C34 . . 119.28(17) ?
C13 C12 C11 . . 122.65(18) ?
C13 C12 H12 . . 118.7 ?
C11 C12 H12 . . 118.7 ?
C12 C13 C8 . . 117.84(17) ?
C12 C13 C14 . . 122.67(17) ?
C8 C13 C14 . . 119.30(17) ?
C16 C14 C13 . . 108.25(15) ?
C16 C14 C49 . . 112.83(16) ?
C13 C14 C49 . . 112.64(16) ?
C16 C14 H14 . . 107.6 ?
C13 C14 H14 . . 107.6 ?
C49 C14 H14 . . 107.6 ?
C20 C15 O3 . . 119.40(16) ?
C20 C15 C16 . . 121.12(17) ?
O3 C15 C16 . . 119.26(17) ?
C17 C16 C15 . . 117.93(18) ?
C17 C16 C14 . . 119.54(17) ?
C15 C16 C14 . . 122.21(17) ?
C16 C17 C18 . . 122.97(17) ?
C16 C17 H17 . . 118.5 ?
C18 C17 H17 . . 118.5 ?
C19 C18 C17 . . 116.99(17) ?
C19 C18 C39 . . 122.61(18) ?
C17 C18 C39 . . 120.32(17) ?
C18 C19 C20 . . 122.39(19) ?
C18 C19 H19 . . 118.8 ?
C20 C19 H19 . . 118.8 ?
C19 C20 C15 . . 118.50(17) ?
C19 C20 C21 . . 119.67(18) ?
C15 C20 C21 . . 121.61(17) ?
C23 C21 C20 . . 112.44(16) ?
C23 C21 H21A . . 109.1 ?
C20 C21 H21A . . 109.1 ?
C23 C21 H21B . . 109.1 ?
C20 C21 H21B . . 109.1 ?
H21A C21 H21B . . 107.8 ?
O4 C22 C27 . . 119.43(17) ?
O4 C22 C23 . . 119.22(18) ?
C27 C22 C23 . . 121.20(18) ?
C24 C23 C22 . . 117.74(18) ?
C24 C23 C21 . . 120.86(18) ?
C22 C23 C21 . . 121.37(17) ?
C23 C24 C25 . . 122.93(19) ?
C23 C24 H24 . . 118.5 ?
C25 C24 H24 . . 118.5 ?
C26 C25 C24 . . 117.18(18) ?
C26 C25 C44 . . 122.50(19) ?
C24 C25 C44 . . 120.32(18) ?
C25 C26 C27 . . 122.13(19) ?
C25 C26 H26 . . 118.9 ?
C27 C26 H26 . . 118.9 ?
C22 C27 C26 . . 118.80(18) ?
C22 C27 C28 . . 120.74(18) ?
C26 C27 C28 . . 120.31(19) ?
C2 C28 C27 . . 112.47(16) ?
C2 C28 H28A . . 109.1 ?
C27 C28 H28A . . 109.1 ?
C2 C28 H28B . . 109.1 ?
C27 C28 H28B . . 109.1 ?
H28A C28 H28B . . 107.8 ?
C31 C29 C30 . . 107.7(2) ?
C31 C29 C32 . . 108.7(2) ?
C30 C29 C32 . . 109.3(2) ?
C31 C29 C4 . . 112.36(19) ?
C30 C29 C4 . . 110.98(18) ?
C32 C29 C4 . . 107.73(18) ?
C29 C30 H30A . . 109.5 ?
C29 C30 H30B . . 109.5 ?
H30A C30 H30B . . 109.5 ?
C29 C30 H30C . . 109.5 ?
H30A C30 H30C . . 109.5 ?
H30B C30 H30C . . 109.5 ?
C29 C31 H31A . . 109.5 ?
C29 C31 H31B . . 109.5 ?
H31A C31 H31B . . 109.5 ?
C29 C31 H31C . . 109.5 ?
H31A C31 H31C . . 109.5 ?
H31B C31 H31C . . 109.5 ?
C29 C32 H32A . . 109.5 ?
C29 C32 H32B . . 109.5 ?
H32A C32 H32B . . 109.5 ?
C29 C32 H32C . . 109.5 ?
H32A C32 H32C . . 109.5 ?
H32B C32 H32C . . 109.5 ?
O1 C33 H33A . . 109.5 ?
O1 C33 H33B . . 109.5 ?
H33A C33 H33B . . 109.5 ?
O1 C33 H33C . . 109.5 ?
H33A C33 H33C . . 109.5 ?
H33B C33 H33C . . 109.5 ?
C35 C34 C37 . . 108.6(2) ?
C35 C34 C11 . . 109.65(19) ?
C37 C34 C11 . . 112.43(18) ?
C35 C34 C36 . . 109.7(2) ?
C37 C34 C36 . . 107.8(2) ?
C11 C34 C36 . . 108.64(18) ?
C34 C35 H35A . . 109.5 ?
C34 C35 H35B . . 109.5 ?
H35A C35 H35B . . 109.5 ?
C34 C35 H35C . . 109.5 ?
H35A C35 H35C . . 109.5 ?
H35B C35 H35C . . 109.5 ?
C34 C36 H36A . . 109.5 ?
C34 C36 H36B . . 109.5 ?
H36A C36 H36B . . 109.5 ?
C34 C36 H36C . . 109.5 ?
H36A C36 H36C . . 109.5 ?
H36B C36 H36C . . 109.5 ?
C34 C37 H37A . . 109.5 ?
C34 C37 H37B . . 109.5 ?
H37A C37 H37B . . 109.5 ?
C34 C37 H37C . . 109.5 ?
H37A C37 H37C . . 109.5 ?
H37B C37 H37C . . 109.5 ?
O2 C38 H38A . . 109.5 ?
O2 C38 H38B . . 109.5 ?
H38A C38 H38B . . 109.5 ?
O2 C38 H38C . . 109.5 ?
H38A C38 H38C . . 109.5 ?
H38B C38 H38C . . 109.5 ?
C42 C39 C40 . . 108.8(2) ?
C42 C39 C18 . . 112.14(18) ?
C40 C39 C18 . . 108.85(18) ?
C42 C39 C41 . . 108.8(2) ?
C40 C39 C41 . . 109.2(2) ?
C18 C39 C41 . . 108.94(18) ?
C39 C40 H40A . . 109.5 ?
C39 C40 H40B . . 109.5 ?
H40A C40 H40B . . 109.5 ?
C39 C40 H40C . . 109.5 ?
H40A C40 H40C . . 109.5 ?
H40B C40 H40C . . 109.5 ?
C39 C41 H41A . . 109.5 ?
C39 C41 H41B . . 109.5 ?
H41A C41 H41B . . 109.5 ?
C39 C41 H41C . . 109.5 ?
H41A C41 H41C . . 109.5 ?
H41B C41 H41C . . 109.5 ?
C39 C42 H42A . . 109.5 ?
C39 C42 H42B . . 109.5 ?
H42A C42 H42B . . 109.5 ?
C39 C42 H42C . . 109.5 ?
H42A C42 H42C . . 109.5 ?
H42B C42 H42C . . 109.5 ?
O3 C43 H43A . . 109.5 ?
O3 C43 H43B . . 109.5 ?
H43A C43 H43B . . 109.5 ?
O3 C43 H43C . . 109.5 ?
H43A C43 H43C . . 109.5 ?
H43B C43 H43C . . 109.5 ?
C46 C44 C45 . . 109.0(2) ?
C46 C44 C47 . . 110.4(2) ?
C45 C44 C47 . . 107.3(2) ?
C46 C44 C25 . . 108.52(19) ?
C45 C44 C25 . . 111.65(19) ?
C47 C44 C25 . . 110.01(17) ?
C44 C45 H45A . . 109.5 ?
C44 C45 H45B . . 109.5 ?
H45A C45 H45B . . 109.5 ?
C44 C45 H45C . . 109.5 ?
H45A C45 H45C . . 109.5 ?
H45B C45 H45C . . 109.5 ?
C44 C46 H46A . . 109.5 ?
C44 C46 H46B . . 109.5 ?
H46A C46 H46B . . 109.5 ?
C44 C46 H46C . . 109.5 ?
H46A C46 H46C . . 109.5 ?
H46B C46 H46C . . 109.5 ?
C44 C47 H47A . . 109.5 ?
C44 C47 H47B . . 109.5 ?
H47A C47 H47B . . 109.5 ?
C44 C47 H47C . . 109.5 ?
H47A C47 H47C . . 109.5 ?
H47B C47 H47C . . 109.5 ?
O4 C48 H48A . . 109.5 ?
O4 C48 H48B . . 109.5 ?
H48A C48 H48B . . 109.5 ?
O4 C48 H48C . . 109.5 ?
H48A C48 H48C . . 109.5 ?
H48B C48 H48C . . 109.5 ?
C50 C49 C14 . . 112.24(16) ?
C50 C49 H49A . . 109.2 ?
C14 C49 H49A . . 109.2 ?
C50 C49 H49B . . 109.2 ?
C14 C49 H49B . . 109.2 ?
H49A C49 H49B . . 107.9 ?
C55 C50 C51 . . 118.2(2) ?
C55 C50 C49 . . 120.34(19) ?
C51 C50 C49 . . 121.44(19) ?
C50 C51 C52 . . 120.9(2) ?
C50 C51 H51 . . 119.6 ?
C52 C51 H51 . . 119.6 ?
C53 C52 C51 . . 119.5(2) ?
C53 C52 H52 . . 120.3 ?
C51 C52 H52 . . 120.3 ?
C52 C53 C54 . . 121.1(2) ?
C52 C53 Br1 . . 119.31(19) ?
C54 C53 Br1 . . 119.61(18) ?
C53 C54 C55 . . 118.8(2) ?
C53 C54 H54 . . 120.6 ?
C55 C54 H54 . . 120.6 ?
C50 C55 C54 . . 121.5(2) ?
C50 C55 H55 . . 119.2 ?
C54 C55 H55 . . 119.2 ?

loop_
_geom_bond_atom_site_label_1
_geom_bond_atom_site_label_2
_geom_bond_site_symmetry_2
_geom_bond_distance
_geom_bond_publ_flag
Br1 C53 . 1.902(2) ?
O1 C1 . 1.392(2) ?
O1 C33 . 1.432(3) ?
O2 C8 . 1.383(2) ?
O2 C38 . 1.423(2) ?
O3 C15 . 1.393(2) ?
O3 C43 . 1.433(2) ?
O4 C22 . 1.385(2) ?
O4 C48 . 1.412(3) ?
C1 C6 . 1.386(3) ?
C1 C2 . 1.399(3) ?
C2 C3 . 1.385(3) ?
C2 C28 . 1.515(3) ?
C3 C4 . 1.394(3) ?
C3 H3 . 0.9500 ?
C4 C5 . 1.383(3) ?
C4 C29 . 1.540(3) ?
C5 C6 . 1.400(3) ?
C5 H5 . 0.9500 ?
C6 C7 . 1.510(3) ?
C7 C9 . 1.514(3) ?
C7 H7A . 0.9900 ?
C7 H7B . 0.9900 ?
C8 C9 . 1.391(3) ?
C8 C13 . 1.400(3) ?
C9 C10 . 1.396(3) ?
C10 C11 . 1.390(3) ?
C10 H10 . 0.9500 ?
C11 C12 . 1.399(3) ?
C11 C34 . 1.533(3) ?
C12 C13 . 1.385(3) ?
C12 H12 . 0.9500 ?
C13 C14 . 1.530(3) ?
C14 C16 . 1.523(3) ?
C14 C49 . 1.545(3) ?
C14 H14 . 1.0000 ?
C15 C20 . 1.392(3) ?
C15 C16 . 1.397(3) ?
C16 C17 . 1.388(3) ?
C17 C18 . 1.391(3) ?
C17 H17 . 0.9500 ?
C18 C19 . 1.390(3) ?
C18 C39 . 1.536(3) ?
C19 C20 . 1.391(3) ?
C19 H19 . 0.9500 ?
C20 C21 . 1.519(3) ?
C21 C23 . 1.516(3) ?
C21 H21A . 0.9900 ?
C21 H21B . 0.9900 ?
C22 C27 . 1.386(3) ?
C22 C23 . 1.401(3) ?
C23 C24 . 1.390(3) ?
C24 C25 . 1.391(3) ?
C24 H24 . 0.9500 ?
C25 C26 . 1.390(3) ?
C25 C44 . 1.537(3) ?
C26 C27 . 1.392(3) ?
C26 H26 . 0.9500 ?
C27 C28 . 1.523(3) ?
C28 H28A . 0.9900 ?
C28 H28B . 0.9900 ?
C29 C31 . 1.527(3) ?
C29 C30 . 1.529(3) ?
C29 C32 . 1.530(3) ?
C30 H30A . 0.9800 ?
C30 H30B . 0.9800 ?
C30 H30C . 0.9800 ?
C31 H31A . 0.9800 ?
C31 H31B . 0.9800 ?
C31 H31C . 0.9800 ?
C32 H32A . 0.9800 ?
C32 H32B . 0.9800 ?
C32 H32C . 0.9800 ?
C33 H33A . 0.9800 ?
C33 H33B . 0.9800 ?
C33 H33C . 0.9800 ?
C34 C35 . 1.517(3) ?
C34 C37 . 1.526(3) ?
C34 C36 . 1.539(3) ?
C35 H35A . 0.9800 ?
C35 H35B . 0.9800 ?
C35 H35C . 0.9800 ?
C36 H36A . 0.9800 ?
C36 H36B . 0.9800 ?
C36 H36C . 0.9800 ?
C37 H37A . 0.9800 ?
C37 H37B . 0.9800 ?
C37 H37C . 0.9800 ?
C38 H38A . 0.9800 ?
C38 H38B . 0.9800 ?
C38 H38C . 0.9800 ?
C39 C42 . 1.520(3) ?
C39 C40 . 1.520(3) ?
C39 C41 . 1.539(3) ?
C40 H40A . 0.9800 ?
C40 H40B . 0.9800 ?
C40 H40C . 0.9800 ?
C41 H41A . 0.9800 ?
C41 H41B . 0.9800 ?
C41 H41C . 0.9800 ?
C42 H42A . 0.9800 ?
C42 H42B . 0.9800 ?
C42 H42C . 0.9800 ?
C43 H43A . 0.9800 ?
C43 H43B . 0.9800 ?
C43 H43C . 0.9800 ?
C44 C46 . 1.520(4) ?
C44 C45 . 1.527(4) ?
C44 C47 . 1.528(3) ?
C45 H45A . 0.9800 ?
C45 H45B . 0.9800 ?
C45 H45C . 0.9800 ?
C46 H46A . 0.9800 ?
C46 H46B . 0.9800 ?
C46 H46C . 0.9800 ?
C47 H47A . 0.9800 ?
C47 H47B . 0.9800 ?
C47 H47C . 0.9800 ?
C48 H48A . 0.9800 ?
C48 H48B . 0.9800 ?
C48 H48C . 0.9800 ?
C49 C50 . 1.503(3) ?
C49 H49A . 0.9900 ?
C49 H49B . 0.9900 ?
C50 C55 . 1.384(3) ?
C50 C51 . 1.386(3) ?
C51 C52 . 1.388(3) ?
C51 H51 . 0.9500 ?
C52 C53 . 1.369(3) ?
C52 H52 . 0.9500 ?
C53 C54 . 1.378(4) ?
C54 C55 . 1.385(3) ?
C54 H54 . 0.9500 ?
C55 H55 . 0.9500 ?

loop_
_geom_hbond_atom_site_label_D
_geom_hbond_atom_site_label_H
_geom_hbond_atom_site_label_A
_geom_hbond_site_symmetry_A
_geom_hbond_distance_DH
_geom_hbond_distance_HA
_geom_hbond_distance_DA
_geom_hbond_angle_DHA
C40 H40A Cg(A) 1_655 0.98 2.99 3.8647(3) 149
C43 H43C Cg(E) . 0.98 2.55 3.5333(3) 177
C55 H55 Cg(B) 2_575 0.95 2.98 3.8915(2) 161

loop_
_geom_torsion_atom_site_label_1
_geom_torsion_atom_site_label_2
_geom_torsion_atom_site_label_3
_geom_torsion_atom_site_label_4
_geom_torsion_site_symmetry_1
_geom_torsion_site_symmetry_2
_geom_torsion_site_symmetry_3
_geom_torsion_site_symmetry_4
_geom_torsion
_geom_torsion_publ_flag
C33 O1 C1 C6 . . . . 100.4(2) ?
C33 O1 C1 C2 . . . . -82.1(2) ?
C6 C1 C2 C3 . . . . -7.0(3) ?
O1 C1 C2 C3 . . . . 175.55(17) ?
C6 C1 C2 C28 . . . . 169.34(18) ?
O1 C1 C2 C28 . . . . -8.1(3) ?
C1 C2 C3 C4 . . . . 3.3(3) ?
C28 C2 C3 C4 . . . . -172.99(19) ?
C2 C3 C4 C5 . . . . 1.9(3) ?
C2 C3 C4 C29 . . . . -175.78(19) ?
C3 C4 C5 C6 . . . . -3.8(3) ?
C29 C4 C5 C6 . . . . 173.90(18) ?
O1 C1 C6 C5 . . . . -177.27(16) ?
C2 C1 C6 C5 . . . . 5.3(3) ?
O1 C1 C6 C7 . . . . 3.7(3) ?
C2 C1 C6 C7 . . . . -173.79(17) ?
C4 C5 C6 C1 . . . . 0.3(3) ?
C4 C5 C6 C7 . . . . 179.34(18) ?
C1 C6 C7 C9 . . . . 117.0(2) ?
C5 C6 C7 C9 . . . . -62.1(2) ?
C38 O2 C8 C9 . . . . -95.2(2) ?
C38 O2 C8 C13 . . . . 89.2(2) ?
O2 C8 C9 C10 . . . . -174.90(17) ?
C13 C8 C9 C10 . . . . 0.6(3) ?
O2 C8 C9 C7 . . . . 3.8(3) ?
C13 C8 C9 C7 . . . . 179.29(18) ?
C6 C7 C9 C8 . . . . -72.2(2) ?
C6 C7 C9 C10 . . . . 106.4(2) ?
C8 C9 C10 C11 . . . . -1.0(3) ?
C7 C9 C10 C11 . . . . -179.70(18) ?
C9 C10 C11 C12 . . . . 0.5(3) ?
C9 C10 C11 C34 . . . . -179.59(19) ?
C10 C11 C12 C13 . . . . 0.5(3) ?
C34 C11 C12 C13 . . . . -179.44(19) ?
C11 C12 C13 C8 . . . . -0.9(3) ?
C11 C12 C13 C14 . . . . 174.12(18) ?
O2 C8 C13 C12 . . . . 175.79(17) ?
C9 C8 C13 C12 . . . . 0.3(3) ?
O2 C8 C13 C14 . . . . 0.6(3) ?
C9 C8 C13 C14 . . . . -174.87(18) ?
C12 C13 C14 C16 . . . . -108.8(2) ?
C8 C13 C14 C16 . . . . 66.1(2) ?
C12 C13 C14 C49 . . . . 16.7(3) ?
C8 C13 C14 C49 . . . . -168.40(18) ?
C43 O3 C15 C20 . . . . 83.1(2) ?
C43 O3 C15 C16 . . . . -102.1(2) ?
C20 C15 C16 C17 . . . . -3.6(3) ?
O3 C15 C16 C17 . . . . -178.27(16) ?
C20 C15 C16 C14 . . . . 169.83(17) ?
O3 C15 C16 C14 . . . . -4.8(3) ?
C13 C14 C16 C17 . . . . 56.9(2) ?
C49 C14 C16 C17 . . . . -68.4(2) ?
C13 C14 C16 C15 . . . . -116.40(19) ?
C49 C14 C16 C15 . . . . 118.25(19) ?
C15 C16 C17 C18 . . . . 1.3(3) ?
C14 C16 C17 C18 . . . . -172.33(17) ?
C16 C17 C18 C19 . . . . 1.0(3) ?
C16 C17 C18 C39 . . . . 177.94(17) ?
C17 C18 C19 C20 . . . . -1.0(3) ?
C39 C18 C19 C20 . . . . -177.87(18) ?
C18 C19 C20 C15 . . . . -1.3(3) ?
C18 C19 C20 C21 . . . . 173.39(18) ?
O3 C15 C20 C19 . . . . 178.27(16) ?
C16 C15 C20 C19 . . . . 3.6(3) ?
O3 C15 C20 C21 . . . . 3.7(3) ?
C16 C15 C20 C21 . . . . -170.94(17) ?
C19 C20 C21 C23 . . . . -109.3(2) ?
C15 C20 C21 C23 . . . . 65.2(2) ?
C48 O4 C22 C27 . . . . -89.3(2) ?
C48 O4 C22 C23 . . . . 95.2(2) ?
O4 C22 C23 C24 . . . . 175.71(17) ?
C27 C22 C23 C24 . . . . 0.3(3) ?
O4 C22 C23 C21 . . . . -2.1(3) ?
C27 C22 C23 C21 . . . . -177.53(18) ?
C20 C21 C23 C24 . . . . -110.4(2) ?
C20 C21 C23 C22 . . . . 67.4(2) ?
C22 C23 C24 C25 . . . . -0.3(3) ?
C21 C23 C24 C25 . . . . 177.61(19) ?
C23 C24 C25 C26 . . . . 1.0(3) ?
C23 C24 C25 C44 . . . . -178.38(19) ?
C24 C25 C26 C27 . . . . -1.8(3) ?
C44 C25 C26 C27 . . . . 177.51(19) ?
O4 C22 C27 C26 . . . . -176.52(18) ?
C23 C22 C27 C26 . . . . -1.1(3) ?
O4 C22 C27 C28 . . . . -1.0(3) ?
C23 C22 C27 C28 . . . . 174.40(18) ?
C25 C26 C27 C22 . . . . 1.9(3) ?
C25 C26 C27 C28 . . . . -173.61(19) ?
C3 C2 C28 C27 . . . . 118.7(2) ?
C1 C2 C28 C27 . . . . -57.5(3) ?
C22 C27 C28 C2 . . . . -63.4(3) ?
C26 C27 C28 C2 . . . . 112.1(2) ?
C5 C4 C29 C31 . . . . 15.9(3) ?
C3 C4 C29 C31 . . . . -166.6(2) ?
C5 C4 C29 C30 . . . . 136.5(2) ?
C3 C4 C29 C30 . . . . -45.9(3) ?
C5 C4 C29 C32 . . . . -103.9(2) ?
C3 C4 C29 C32 . . . . 73.7(3) ?
C10 C11 C34 C35 . . . . -122.3(2) ?
C12 C11 C34 C35 . . . . 57.6(3) ?
C10 C11 C34 C37 . . . . -1.4(3) ?
C12 C11 C34 C37 . . . . 178.5(2) ?
C10 C11 C34 C36 . . . . 117.9(2) ?
C12 C11 C34 C36 . . . . -62.2(3) ?
C19 C18 C39 C42 . . . . 4.3(3) ?
C17 C18 C39 C42 . . . . -172.5(2) ?
C19 C18 C39 C40 . . . . -116.2(2) ?
C17 C18 C39 C40 . . . . 67.0(3) ?
C19 C18 C39 C41 . . . . 124.8(2) ?
C17 C18 C39 C41 . . . . -52.0(3) ?
C26 C25 C44 C46 . . . . 101.8(3) ?
C24 C25 C44 C46 . . . . -78.9(3) ?
C26 C25 C44 C45 . . . . -18.4(3) ?
C24 C25 C44 C45 . . . . 160.9(2) ?
C26 C25 C44 C47 . . . . -137.4(2) ?
C24 C25 C44 C47 . . . . 41.9(3) ?
C16 C14 C49 C50 . . . . -68.9(2) ?
C13 C14 C49 C50 . . . . 168.14(17) ?
C14 C49 C50 C55 . . . . -84.5(2) ?
C14 C49 C50 C51 . . . . 94.0(2) ?
C55 C50 C51 C52 . . . . 1.0(3) ?
C49 C50 C51 C52 . . . . -177.5(2) ?
C50 C51 C52 C53 . . . . -1.0(3) ?
C51 C52 C53 C54 . . . . 0.1(4) ?
C51 C52 C53 Br1 . . . . -179.20(17) ?
C52 C53 C54 C55 . . . . 0.6(4) ?
Br1 C53 C54 C55 . . . . 179.95(18) ?
C51 C50 C55 C54 . . . . -0.3(3) ?
C49 C50 C55 C54 . . . . 178.2(2) ?
C53 C54 C55 C50 . . . . -0.6(4) ?

loop_
_cod_related_entry_id
_cod_related_entry_database
_cod_related_entry_code
1 ChemSpider 24742646
